data_2202841
loop_
_publ_author_name
'Liming Shao'
'Gregory D. Cuny'
'James R. Hauske'
'Richard J. Staples'

_publ_section_title
;(<i>S</i>)-<i>N</i>-(1-Phenylethylpiperidin-1-ium-3-ylmethyl)-<i>N</i>-phenylpropionamide
 trifluoroacetate
;
_journal_issue 9
_journal_name_full 'Acta Crystallographica Section E'
_journal_page_first o1398
_journal_page_last o1399
_journal_paper_doi 10.1107/S1600536803015654
_journal_volume 59
_journal_year 2003
_chemical_formula_iupac 'C23 H31 N2 O1 1+, C2 F3 O2 1-'
_chemical_formula_moiety 'C23 H31 N2 O1 1+, C2 F3 O2 1-'
_chemical_formula_sum 'C25 H31 F3 N2 O3'
_chemical_formula_weight 464.52
_chemical_name_systematic
;
(S)-N-(1-Phenethylpiperidin-1-ium-3-ylmethyl)-N-phenylpropionamide
trifluoroacetate
;
_space_group_IT_number 19
_symmetry_cell_setting orthorhombic
_symmetry_space_group_name_Hall 'P 2ac 2ab'
_symmetry_space_group_name_H-M 'P 21 21 21'
_atom_sites_solution_hydrogens geom
_atom_sites_solution_primary direct
_atom_sites_solution_secondary difmap
_audit_creation_method SHELXL-97
_cell_angle_alpha 90.00
_cell_angle_beta 90.00
_cell_angle_gamma 90.00
_cell_formula_units_Z 4
_cell_length_a 10.1973(7)
_cell_length_b 10.8295(7)
_cell_length_c 21.9100(10)
_cell_measurement_reflns_used 648
_cell_measurement_temperature 213(2)
_cell_measurement_theta_max 28.7
_cell_measurement_theta_min 2.96
_cell_volume 2419.6(3)
_computing_cell_refinement SMART
_computing_data_collection 'SMART (Bruker, 1998)'
_computing_data_reduction 'SAINT (Bruker, 1999)'
_computing_molecular_graphics 'SHELXTL (Bruker, 1998)'
_computing_publication_material SHELXL97
_computing_structure_refinement 'SHELXL97 (Sheldrick, 1997)'
_computing_structure_solution 'SHELXS97 (Sheldrick, 1990)'
_diffrn_ambient_temperature 213(2)
_diffrn_detector_area_resol_mean 8.3
_diffrn_measured_fraction_theta_full 0.980
_diffrn_measured_fraction_theta_max 0.980
_diffrn_measurement_device_type 'Bruker CCD'
_diffrn_measurement_method \w
_diffrn_radiation_monochromator graphite
_diffrn_radiation_source 'normal-focus sealed tube'
_diffrn_radiation_type MoK\a
_diffrn_radiation_wavelength 0.71073
_diffrn_reflns_av_R_equivalents 0.0548
_diffrn_reflns_av_sigmaI/netI 0.0255
_diffrn_reflns_limit_h_max 13
_diffrn_reflns_limit_h_min -13
_diffrn_reflns_limit_k_max 9
_diffrn_reflns_limit_k_min -14
_diffrn_reflns_limit_l_max 26
_diffrn_reflns_limit_l_min -28
_diffrn_reflns_number 15557
_diffrn_reflns_theta_full 28.33
_diffrn_reflns_theta_max 28.33
_diffrn_reflns_theta_min 1.86
_diffrn_standards_decay_% <1
_diffrn_standards_number 0
_exptl_absorpt_coefficient_mu 0.099
_exptl_absorpt_correction_type none
_exptl_crystal_colour colorless
_exptl_crystal_density_diffrn 1.275
_exptl_crystal_density_method 'not measured'
_exptl_crystal_description needle
_exptl_crystal_F_000 984
_exptl_crystal_size_max 0.25
_exptl_crystal_size_mid 0.20
_exptl_crystal_size_min 0.10
_refine_diff_density_max 0.401
_refine_diff_density_min -0.363
_refine_ls_extinction_method none
_refine_ls_goodness_of_fit_ref 1.098
_refine_ls_hydrogen_treatment mixed
_refine_ls_matrix_type full
_refine_ls_number_parameters 321
_refine_ls_number_reflns 3332
_refine_ls_number_restraints 0
_refine_ls_restrained_S_all 1.098
_refine_ls_R_factor_all 0.0501
_refine_ls_R_factor_gt 0.0469
_refine_ls_shift/su_max 0.001
_refine_ls_shift/su_mean 0.000
_refine_ls_structure_factor_coef Fsqd
_refine_ls_weighting_details 'calc w = 1/[\s^2^(Fo^2^)+(0.0653P)^2^+0.52P] where P = (Fo^2^+2Fc^2^)/3'
_refine_ls_weighting_scheme calc
_refine_ls_wR_factor_gt 0.1213
_refine_ls_wR_factor_ref 0.1248
_reflns_number_gt 3113
_reflns_number_total 3332
_reflns_threshold_expression I>2\s(I)
_cod_data_source_file om6150.cif
_cod_data_source_block I
_cod_depositor_comments
;
The following automatic conversions were performed:
'_symmetry_cell_setting' value 'Orthorhombic' changed to 'orthorhombic'
according to '/home/saulius/struct/CIF-dictionaries/cif_core.dic'
dictionary named 'cif_core.dic' version 2.4.1 from 2010-06-29.

Automatic conversion script
Id: cif_fix_enum 1527 2010-12-29 10:47:43Z saulius 

The following automatic conversions were performed:

'_symmetry_cell_setting' value 'Orthorhombic' changed to
'orthorhombic' according to
/home/saulius/struct/CIF-dictionaries/cif_core.dic dictionary named
'cif_core.dic' version 2.4.1 from 2010-06-29.

Automatic conversion script
Id: cif_fix_values 1715 2011-07-08 13:25:40Z adriana 
;
_cod_database_code 2202841
_cod_database_fobs_code 2202841

loop_
_symmetry_equiv_pos_as_xyz
'x, y, z'
'-x+1/2, -y, z+1/2'
'-x, y+1/2, -z+1/2'
'x+1/2, -y+1/2, -z'

loop_
_atom_site_label
_atom_site_fract_x
_atom_site_fract_y
_atom_site_fract_z
_atom_site_U_iso_or_equiv
_atom_site_adp_type
_atom_site_calc_flag
_atom_site_refinement_flags
_atom_site_occupancy
_atom_site_disorder_assembly
_atom_site_disorder_group
_atom_site_type_symbol
C1 0.77365(19) 0.6452(2) 0.25998(9) 0.0335(4) Uani d . 1 . . C
H1A 0.8599 0.6417 0.2404 0.040 Uiso calc R 1 . . H
H1B 0.7441 0.5604 0.2675 0.040 Uiso calc R 1 . . H
O1 0.97375(17) 0.42215(18) 0.32919(8) 0.0510(4) Uani d . 1 . . O
N1 0.67772(16) 0.71023(16) 0.21882(7) 0.0311(3) Uani d . 1 . . N
H1 0.602(3) 0.704(2) 0.2403(11) 0.029(6) Uiso d . 1 . . H
N2 0.81872(16) 0.52443(16) 0.38306(8) 0.0334(4) Uani d . 1 . . N
C2 0.78372(19) 0.71502(19) 0.32052(9) 0.0322(4) Uani d . 1 . . C
H2A 0.6947 0.7199 0.3384 0.039 Uiso calc R 1 . . H
C3 0.8317(2) 0.8468(2) 0.30927(11) 0.0436(5) Uani d . 1 . . C
H3A 0.8347 0.8919 0.3480 0.052 Uiso calc R 1 . . H
H3B 0.9206 0.8447 0.2923 0.052 Uiso calc R 1 . . H
C4 0.7400(3) 0.9130(2) 0.26492(11) 0.0449(5) Uani d . 1 . . C
H4A 0.6546 0.9253 0.2845 0.054 Uiso calc R 1 . . H
H4B 0.7762 0.9946 0.2553 0.054 Uiso calc R 1 . . H
C5 0.7211(2) 0.8410(2) 0.20607(10) 0.0411(5) Uani d . 1 . . C
H5A 0.6551 0.8824 0.1808 0.049 Uiso calc R 1 . . H
H5B 0.8037 0.8396 0.1832 0.049 Uiso calc R 1 . . H
C6 0.6530(2) 0.6370(2) 0.16163(9) 0.0395(5) Uani d . 1 . . C
H6A 0.6490 0.5490 0.1717 0.047 Uiso calc R 1 . . H
H6B 0.7257 0.6495 0.1331 0.047 Uiso calc R 1 . . H
C7 0.5250(3) 0.6761(3) 0.13135(13) 0.0581(7) Uani d . 1 . . C
H7A 0.4559 0.6789 0.1624 0.070 Uiso calc R 1 . . H
H7B 0.5355 0.7597 0.1150 0.070 Uiso calc R 1 . . H
C8 0.4811(2) 0.5912(2) 0.08004(10) 0.0419(5) Uani d . 1 . . C
C9 0.4668(3) 0.4647(3) 0.08934(11) 0.0493(6) Uani d . 1 . . C
H9A 0.4886 0.4305 0.1275 0.059 Uiso calc R 1 . . H
C10 0.4211(3) 0.3888(3) 0.04330(15) 0.0631(8) Uani d . 1 . . C
H10A 0.4127 0.3035 0.0503 0.076 Uiso calc R 1 . . H
C11 0.3881(3) 0.4365(4) -0.01218(14) 0.0652(9) Uani d . 1 . . C
H11A 0.3565 0.3845 -0.0433 0.078 Uiso calc R 1 . . H
C12 0.4016(3) 0.5629(4) -0.02249(11) 0.0626(8) Uani d . 1 . . C
H12A 0.3790 0.5962 -0.0607 0.075 Uiso calc R 1 . . H
C13 0.4479(2) 0.6395(3) 0.02312(11) 0.0516(6) Uani d . 1 . . C
H13A 0.4570 0.7246 0.0157 0.062 Uiso calc R 1 . . H
C14 0.8715(2) 0.6460(2) 0.36570(10) 0.0372(4) Uani d . 1 . . C
H14A 0.9584 0.6348 0.3474 0.045 Uiso calc R 1 . . H
H14B 0.8821 0.6963 0.4025 0.045 Uiso calc R 1 . . H
C15 0.8777(2) 0.4190(2) 0.36282(10) 0.0367(4) Uani d . 1 . . C
C16 0.8188(2) 0.2982(2) 0.38471(13) 0.0468(5) Uani d . 1 . . C
H16A 0.8115 0.3006 0.4293 0.056 Uiso calc R 1 . . H
H16B 0.7301 0.2903 0.3680 0.056 Uiso calc R 1 . . H
C17 0.8974(4) 0.1863(3) 0.3667(2) 0.0798(11) Uani d . 1 . . C
H17A 0.8546 0.1125 0.3819 0.120 Uiso calc R 1 . . H
H17B 0.9848 0.1922 0.3839 0.120 Uiso calc R 1 . . H
H17C 0.9034 0.1821 0.3225 0.120 Uiso calc R 1 . . H
C18 0.70467(19) 0.52458(19) 0.42202(9) 0.0320(4) Uani d . 1 . . C
C19 0.7195(2) 0.5384(3) 0.48496(10) 0.0453(5) Uani d . 1 . . C
H19A 0.8037 0.5449 0.5021 0.054 Uiso calc R 1 . . H
C20 0.6095(3) 0.5426(3) 0.52228(11) 0.0543(7) Uani d . 1 . . C
H20A 0.6194 0.5510 0.5647 0.065 Uiso calc R 1 . . H
C21 0.4846(3) 0.5345(3) 0.49701(11) 0.0503(6) Uani d . 1 . . C
H21A 0.4102 0.5380 0.5223 0.060 Uiso calc R 1 . . H
C22 0.4704(2) 0.5214(2) 0.43472(11) 0.0427(5) Uani d . 1 . . C
H22A 0.3860 0.5161 0.4177 0.051 Uiso calc R 1 . . H
C23 0.5796(2) 0.5161(2) 0.39692(9) 0.0353(4) Uani d . 1 . . C
H23A 0.5690 0.5068 0.3545 0.042 Uiso calc R 1 . . H
C24 0.6211(2) 0.2773(2) 0.22002(10) 0.0358(4) Uani d . 1 A . C
C25 0.7464(3) 0.2675(3) 0.18029(14) 0.0545(7) Uani d . 1 . . C
O2 0.6075(2) 0.37242(18) 0.24934(10) 0.0580(5) Uani d . 1 . . O
O3 0.54885(17) 0.18503(18) 0.21666(9) 0.0510(4) Uani d . 1 . . O
F1A 0.8041(6) 0.1650(5) 0.1804(4) 0.124(4) Uani d P 0.652(10) A 1 F
F2A 0.7053(5) 0.2798(5) 0.11853(14) 0.0872(14) Uani d P 0.652(10) A 1 F
F3A 0.8201(2) 0.3675(2) 0.17958(13) 0.0973(8) Uani d . 1 A 1 F
F1B 0.8463(5) 0.2175(9) 0.2244(4) 0.083(3) Uani d P 0.348(10) A 2 F
F2B 0.7531(9) 0.1915(18) 0.1416(7) 0.153(9) Uani d P 0.348(10) A 2 F

loop_
_atom_site_aniso_label
_atom_site_aniso_U_11
_atom_site_aniso_U_22
_atom_site_aniso_U_33
_atom_site_aniso_U_12
_atom_site_aniso_U_13
_atom_site_aniso_U_23
C1 0.0266(9) 0.0381(10) 0.0357(9) 0.0026(8) 0.0002(7) 0.0028(8)
O1 0.0375(8) 0.0587(10) 0.0567(9) 0.0022(8) 0.0122(8) -0.0017(9)
N1 0.0254(7) 0.0369(8) 0.0308(7) 0.0013(7) 0.0025(6) 0.0026(7)
N2 0.0262(7) 0.0364(8) 0.0377(8) -0.0022(7) -0.0009(7) 0.0061(7)
C2 0.0274(8) 0.0336(9) 0.0355(9) -0.0031(8) 0.0005(8) 0.0027(8)
C3 0.0412(11) 0.0394(11) 0.0503(12) -0.0092(10) -0.0070(10) 0.0052(10)
C4 0.0485(12) 0.0329(10) 0.0534(12) -0.0045(10) -0.0046(10) 0.0085(9)
C5 0.0392(11) 0.0425(11) 0.0416(11) -0.0045(10) 0.0020(9) 0.0124(9)
C6 0.0371(10) 0.0475(11) 0.0338(9) 0.0066(10) -0.0007(8) -0.0037(9)
C7 0.0633(16) 0.0618(16) 0.0492(13) 0.0230(14) -0.0232(12) -0.0141(13)
C8 0.0370(10) 0.0554(13) 0.0333(9) 0.0064(11) -0.0011(8) -0.0030(9)
C9 0.0480(13) 0.0601(14) 0.0397(11) 0.0018(12) 0.0041(10) 0.0037(11)
C10 0.0493(14) 0.0662(18) 0.0739(18) -0.0105(14) 0.0034(14) -0.0128(15)
C11 0.0412(13) 0.098(3) 0.0567(16) -0.0039(15) -0.0048(12) -0.0291(16)
C12 0.0441(13) 0.111(3) 0.0324(10) 0.0085(16) -0.0036(10) 0.0020(13)
C13 0.0424(12) 0.0692(16) 0.0433(12) 0.0031(12) -0.0041(10) 0.0091(12)
C14 0.0300(9) 0.0406(10) 0.0409(10) -0.0082(9) -0.0054(8) 0.0056(9)
C15 0.0308(9) 0.0420(10) 0.0373(9) 0.0017(9) -0.0035(8) 0.0004(9)
C16 0.0415(12) 0.0371(11) 0.0618(14) -0.0013(10) 0.0018(11) -0.0003(10)
C17 0.094(3) 0.0415(14) 0.103(3) 0.0113(16) 0.014(2) -0.0055(16)
C18 0.0291(9) 0.0333(9) 0.0336(9) 0.0007(8) -0.0003(7) 0.0026(8)
C19 0.0371(11) 0.0625(14) 0.0363(10) -0.0018(11) -0.0054(9) -0.0006(10)
C20 0.0534(14) 0.0777(18) 0.0318(10) -0.0022(14) 0.0012(10) -0.0048(11)
C21 0.0423(12) 0.0648(15) 0.0438(11) 0.0002(12) 0.0125(10) -0.0025(12)
C22 0.0296(9) 0.0508(12) 0.0478(11) -0.0013(10) 0.0011(9) -0.0001(11)
C23 0.0319(9) 0.0413(10) 0.0326(9) -0.0033(9) -0.0025(8) 0.0007(8)
C24 0.0268(9) 0.0460(11) 0.0348(9) 0.0022(9) 0.0032(8) 0.0052(9)
C25 0.0395(12) 0.0518(14) 0.0722(17) 0.0014(11) 0.0238(12) 0.0040(13)
O2 0.0544(11) 0.0513(10) 0.0683(11) -0.0046(9) 0.0206(10) -0.0104(9)
O3 0.0371(8) 0.0556(10) 0.0602(10) -0.0079(8) 0.0126(8) -0.0119(9)
F1A 0.096(4) 0.091(4) 0.184(8) 0.065(4) 0.098(5) 0.083(5)
F2A 0.081(3) 0.130(3) 0.0511(16) 0.015(2) 0.0311(15) 0.017(2)
F3A 0.0594(11) 0.0963(15) 0.136(2) -0.0175(12) 0.0426(13) 0.0020(15)
F1B 0.036(2) 0.127(6) 0.086(5) 0.023(3) 0.006(3) 0.009(5)
F2B 0.070(6) 0.26(2) 0.131(9) -0.056(9) 0.048(6) -0.155(12)

loop_
_atom_type_symbol
_atom_type_description
_atom_type_scat_dispersion_real
_atom_type_scat_dispersion_imag
_atom_type_scat_source
C C 0.0033 0.0016 'International Tables Vol C Tables 4.2.6.8 and 6.1.1.4'
H H 0.0000 0.0000 'International Tables Vol C Tables 4.2.6.8 and 6.1.1.4'
N N 0.0061 0.0033 'International Tables Vol C Tables 4.2.6.8 and 6.1.1.4'
O O 0.0106 0.0060 'International Tables Vol C Tables 4.2.6.8 and 6.1.1.4'
F F 0.0171 0.0103 'International Tables Vol C Tables 4.2.6.8 and 6.1.1.4'

loop_
_geom_angle_atom_site_label_1
_geom_angle_atom_site_label_2
_geom_angle_atom_site_label_3
_geom_angle
N1 C1 C2 109.37(16)
N1 C1 H1A 109.8
C2 C1 H1A 109.8
N1 C1 H1B 109.8
C2 C1 H1B 109.8
H1A C1 H1B 108.2
C6 N1 C1 111.20(16)
C6 N1 C5 112.91(16)
C1 N1 C5 111.06(16)
C6 N1 H1 104.6(15)
C1 N1 H1 101.8(15)
C5 N1 H1 114.6(16)
C15 N2 C18 123.27(17)
C15 N2 C14 120.20(17)
C18 N2 C14 116.53(17)
C3 C2 C14 111.92(17)
C3 C2 C1 110.06(17)
C14 C2 C1 111.01(17)
C3 C2 H2A 107.9
C14 C2 H2A 107.9
C1 C2 H2A 107.9
C4 C3 C2 110.17(19)
C4 C3 H3A 109.6
C2 C3 H3A 109.6
C4 C3 H3B 109.6
C2 C3 H3B 109.6
H3A C3 H3B 108.1
C5 C4 C3 112.1(2)
C5 C4 H4A 109.2
C3 C4 H4A 109.2
C5 C4 H4B 109.2
C3 C4 H4B 109.2
H4A C4 H4B 107.9
N1 C5 C4 111.21(17)
N1 C5 H5A 109.4
C4 C5 H5A 109.4
N1 C5 H5B 109.4
C4 C5 H5B 109.4
H5A C5 H5B 108.0
N1 C6 C7 111.12(18)
N1 C6 H6A 109.4
C7 C6 H6A 109.4
N1 C6 H6B 109.4
C7 C6 H6B 109.4
H6A C6 H6B 108.0
C8 C7 C6 114.0(2)
C8 C7 H7A 108.8
C6 C7 H7A 108.8
C8 C7 H7B 108.8
C6 C7 H7B 108.8
H7A C7 H7B 107.7
C9 C8 C13 118.3(2)
C9 C8 C7 121.2(2)
C13 C8 C7 120.4(2)
C10 C9 C8 120.9(3)
C10 C9 H9A 119.6
C8 C9 H9A 119.6
C11 C10 C9 120.6(3)
C11 C10 H10A 119.7
C9 C10 H10A 119.7
C10 C11 C12 119.5(3)
C10 C11 H11A 120.3
C12 C11 H11A 120.3
C13 C12 C11 120.4(3)
C13 C12 H12A 119.8
C11 C12 H12A 119.8
C12 C13 C8 120.3(3)
C12 C13 H13A 119.8
C8 C13 H13A 119.8
N2 C14 C2 112.98(16)
N2 C14 H14A 109.0
C2 C14 H14A 109.0
N2 C14 H14B 109.0
C2 C14 H14B 109.0
H14A C14 H14B 107.8
O1 C15 N2 121.6(2)
O1 C15 C16 122.0(2)
N2 C15 C16 116.37(18)
C17 C16 C15 113.6(2)
C17 C16 H16A 108.8
C15 C16 H16A 108.8
C17 C16 H16B 108.8
C15 C16 H16B 108.8
H16A C16 H16B 107.7
C16 C17 H17A 109.5
C16 C17 H17B 109.5
H17A C17 H17B 109.5
C16 C17 H17C 109.5
H17A C17 H17C 109.5
H17B C17 H17C 109.5
C23 C18 C19 119.77(19)
C23 C18 N2 120.32(17)
C19 C18 N2 119.86(18)
C20 C19 C18 119.9(2)
C20 C19 H19A 120.1
C18 C19 H19A 120.1
C19 C20 C21 120.2(2)
C19 C20 H20A 119.9
C21 C20 H20A 119.9
C22 C21 C20 119.7(2)
C22 C21 H21A 120.1
C20 C21 H21A 120.1
C21 C22 C23 120.7(2)
C21 C22 H22A 119.7
C23 C22 H22A 119.7
C22 C23 C18 119.75(18)
C22 C23 H23A 120.1
C18 C23 H23A 120.1
O2 C24 O3 129.9(2)
O2 C24 C25 116.5(2)
O3 C24 C25 113.6(2)
F2B C25 F1A 50.2(8)
F2B C25 F3A 122.0(7)
F1A C25 F3A 117.3(4)
F2B C25 F2A 53.2(11)
F1A C25 F2A 102.8(5)
F3A C25 F2A 94.6(3)
F2B C25 F1B 99.8(9)
F1A C25 F1B 50.5(4)
F3A C25 F1B 85.3(4)
F2A C25 F1B 147.6(4)
F2B C25 C24 119.8(5)
F1A C25 C24 116.5(3)
F3A C25 C24 114.9(2)
F2A C25 C24 106.6(3)
F1B C25 C24 102.8(3)

loop_
_geom_bond_atom_site_label_1
_geom_bond_atom_site_label_2
_geom_bond_site_symmetry_2
_geom_bond_distance
_geom_bond_publ_flag
C1 N1 . 1.505(2) ?
C1 C2 . 1.530(3) ?
C1 H1A . 0.9800 ?
C1 H1B . 0.9800 ?
O1 C15 . 1.226(3) ?
N1 C6 . 1.504(3) ?
N1 C5 . 1.510(3) ?
N1 H1 . 0.91(3) ?
N2 C15 . 1.364(3) ?
N2 C18 . 1.443(2) ?
N2 C14 . 1.472(3) ?
C2 C3 . 1.529(3) ?
C2 C14 . 1.530(3) ?
C2 H2A . 0.9900 ?
C3 C4 . 1.528(3) ?
C3 H3A . 0.9800 ?
C3 H3B . 0.9800 ?
C4 C5 . 1.519(3) ?
C4 H4A . 0.9800 ?
C4 H4B . 0.9800 ?
C5 H5A . 0.9800 ?
C5 H5B . 0.9800 ?
C6 C7 . 1.524(3) ?
C6 H6A . 0.9800 ?
C6 H6B . 0.9800 ?
C7 C8 . 1.520(3) ?
C7 H7A . 0.9800 ?
C7 H7B . 0.9800 ?
C8 C9 . 1.393(4) ?
C8 C13 . 1.394(3) ?
C9 C10 . 1.382(4) ?
C9 H9A . 0.9400 ?
C10 C11 . 1.363(5) ?
C10 H10A . 0.9400 ?
C11 C12 . 1.395(5) ?
C11 H11A . 0.9400 ?
C12 C13 . 1.382(4) ?
C12 H12A . 0.9400 ?
C13 H13A . 0.9400 ?
C14 H14A . 0.9800 ?
C14 H14B . 0.9800 ?
C15 C16 . 1.517(3) ?
C16 C17 . 1.506(4) ?
C16 H16A . 0.9800 ?
C16 H16B . 0.9800 ?
C17 H17A . 0.9700 ?
C17 H17B . 0.9700 ?
C17 H17C . 0.9700 ?
C18 C23 . 1.392(3) ?
C18 C19 . 1.395(3) ?
C19 C20 . 1.389(4) ?
C19 H19A . 0.9400 ?
C20 C21 . 1.391(4) ?
C20 H20A . 0.9400 ?
C21 C22 . 1.380(3) ?
C21 H21A . 0.9400 ?
C22 C23 . 1.389(3) ?
C22 H22A . 0.9400 ?
C23 H23A . 0.9400 ?
C24 O2 . 1.222(3) ?
C24 O3 . 1.244(3) ?
C24 C25 . 1.550(3) ?
C25 F2B . 1.184(8) ?
C25 F1A . 1.256(4) ?
C25 F3A . 1.318(3) ?
C25 F2A . 1.423(5) ?
C25 F1B . 1.506(7) ?

loop_
_geom_hbond_atom_site_label_D
_geom_hbond_atom_site_label_H
_geom_hbond_atom_site_label_A
_geom_hbond_site_symmetry_A
_geom_hbond_distance_DH
_geom_hbond_distance_HA
_geom_hbond_distance_DA
_geom_hbond_angle_DHA
N1 H1 O3 3_655 0.91(3) 1.82(3) 2.722(2) 178(2)

loop_
_geom_torsion_atom_site_label_1
_geom_torsion_atom_site_label_2
_geom_torsion_atom_site_label_3
_geom_torsion_atom_site_label_4
_geom_torsion
C2 C1 N1 C6 -173.50(16)
C2 C1 N1 C5 59.9(2)
N1 C1 C2 C3 -60.3(2)
N1 C1 C2 C14 175.23(16)
C14 C2 C3 C4 -178.9(2)
C1 C2 C3 C4 57.1(2)
C2 C3 C4 C5 -53.9(3)
C6 N1 C5 C4 177.84(19)
C1 N1 C5 C4 -56.5(2)
C3 C4 C5 N1 53.4(3)
C1 N1 C6 C7 159.9(2)
C5 N1 C6 C7 -74.5(2)
N1 C6 C7 C8 -169.6(2)
C6 C7 C8 C9 54.2(4)
C6 C7 C8 C13 -129.0(3)
C13 C8 C9 C10 0.2(4)
C7 C8 C9 C10 177.0(3)
C8 C9 C10 C11 -0.5(4)
C9 C10 C11 C12 0.4(4)
C10 C11 C12 C13 -0.1(5)
C11 C12 C13 C8 -0.3(4)
C9 C8 C13 C12 0.2(4)
C7 C8 C13 C12 -176.6(3)
C15 N2 C14 C2 109.1(2)
C18 N2 C14 C2 -71.3(2)
C3 C2 C14 N2 173.01(18)
C1 C2 C14 N2 -63.6(2)
C18 N2 C15 O1 179.20(19)
C14 N2 C15 O1 -1.3(3)
C18 N2 C15 C16 -1.4(3)
C14 N2 C15 C16 178.2(2)
O1 C15 C16 C17 6.0(4)
N2 C15 C16 C17 -173.4(3)
C15 N2 C18 C23 -85.5(3)
C14 N2 C18 C23 94.9(2)
C15 N2 C18 C19 97.2(3)
C14 N2 C18 C19 -82.4(3)
C23 C18 C19 C20 0.6(4)
N2 C18 C19 C20 177.9(2)
C18 C19 C20 C21 -0.8(4)
C19 C20 C21 C22 0.4(5)
C20 C21 C22 C23 0.1(4)
C21 C22 C23 C18 -0.3(4)
C19 C18 C23 C22 0.0(3)
N2 C18 C23 C22 -177.4(2)
O2 C24 C25 F2B -164.3(14)
O3 C24 C25 F2B 15.5(14)
O2 C24 C25 F1A 138.3(6)
O3 C24 C25 F1A -41.9(7)
O2 C24 C25 F3A -4.4(4)
O3 C24 C25 F3A 175.4(3)
O2 C24 C25 F2A -107.7(3)
O3 C24 C25 F2A 72.1(3)
O2 C24 C25 F1B 86.3(5)
O3 C24 C25 F1B -93.9(5)
